data_8107307
loop_
_publ_author_name
'Li-Hua, Wang'
'Hao-Wen, Tai'
'Qiu-Shi, Li'
'Yu-Pei, Xia'
'Xi-Shi, Tai'

_publ_section_title
;
 The crystal structure of tetrakis(6-phenylpyridine-2-carboxylate-\k 2
 N,O)-bis(\m2-6-phenylpyridine-2-carboxylate-\k 2
 O:O&#x2032;)-bis(\m2-6-phenylpyridine-2-carboxylate-\k
 3N,O:O)tetralead(II) C48H32N4O8Pb2
;
_journal_issue 6
_journal_name_full 'Zeitschrift f\"ur Kristallographie - New Crystal Structures'
_journal_page_first 1113
_journal_page_last 1116
_journal_paper_doi 10.1515/ncrs-2022-0378
_journal_volume 237
_journal_year 2022
_chemical_formula_moiety 'C48 H32 N4 O8 Pb2'
_chemical_formula_sum 'C48 H32 N4 O8 Pb2'
_chemical_formula_weight 1207.15
_space_group_crystal_system triclinic
_space_group_IT_number 2
_space_group_name_Hall '-P 1'
_space_group_name_H-M_alt 'P -1'
_atom_sites_solution_hydrogens geom
_atom_sites_solution_primary dual
_cell_angle_alpha 76.089(7)
_cell_angle_beta 77.068(7)
_cell_angle_gamma 74.717(7)
_cell_formula_units_Z 2
_cell_length_a 9.2712(8)
_cell_length_b 14.5959(13)
_cell_length_c 16.6178(13)
_cell_measurement_reflns_used 5640
_cell_measurement_temperature 249.99(10)
_cell_measurement_theta_max 28.4060
_cell_measurement_theta_min 2.4640
_cell_volume 2074.5(3)
_computing_cell_refinement 'CrysAlisPro 1.171.38.43f (Rigaku OD, 2015)'
_computing_data_collection 'CrysAlisPro 1.171.38.43f (Rigaku OD, 2015)'
_computing_data_reduction 'CrysAlisPro 1.171.38.43f (Rigaku OD, 2015)'
_computing_molecular_graphics 'Olex2 1.3-alpha (Dolomanov et al., 2009)'
_computing_publication_material 'Olex2 1.3-alpha (Dolomanov et al., 2009)'
_computing_structure_refinement 'SHELXL 2018/3 (Sheldrick, 2015)'
_computing_structure_solution 'SHELXT 2018/2 (Sheldrick, 2018)'
_diffrn_ambient_environment N~2~
_diffrn_ambient_temperature 249.99(10)
_diffrn_detector 'CCD plate'
_diffrn_detector_area_resol_mean 5.2684
_diffrn_detector_type AtlasS2
_diffrn_measured_fraction_theta_full 1.000
_diffrn_measured_fraction_theta_max 1.000
_diffrn_measurement_details
;
List of Runs (angles in degrees, time in seconds):

  # Type    Start    End  Width  t~exp~   \w     \q     \k     \f   Frames
--------------------------------------------------------------------------
  1  \w    -58.00  39.00   1.00    4.00    --   12.05 -57.00 -30.00   97
  2  \w    -16.00  79.00   1.00    4.00    --   12.05  77.00-120.00   95
  3  \w    -11.00  81.00   1.00    4.00    --   12.05  57.00 120.00   92
;
_diffrn_measurement_device 'four-circle diffractometer'
_diffrn_measurement_device_type 'SuperNova, Dual, Cu at zero, AtlasS2'
_diffrn_measurement_method '\w scans'
_diffrn_orient_matrix_type 'CrysAlisPro convention (1999,Acta A55,543-557)'
_diffrn_orient_matrix_UB_11 0.0628763000
_diffrn_orient_matrix_UB_12 -0.0392960000
_diffrn_orient_matrix_UB_13 0.0066517000
_diffrn_orient_matrix_UB_21 0.0362042000
_diffrn_orient_matrix_UB_22 0.0141835000
_diffrn_orient_matrix_UB_23 -0.0419027000
_diffrn_orient_matrix_UB_31 0.0348738000
_diffrn_orient_matrix_UB_32 0.0298444000
_diffrn_orient_matrix_UB_33 0.0138562000
_diffrn_radiation_monochromator mirror
_diffrn_radiation_probe x-ray
_diffrn_radiation_type 'Mo K\a'
_diffrn_radiation_wavelength 0.71073
_diffrn_reflns_av_R_equivalents 0.0478
_diffrn_reflns_av_unetI/netI 0.0853
_diffrn_reflns_Laue_measured_fraction_full 1.000
_diffrn_reflns_Laue_measured_fraction_max 1.000
_diffrn_reflns_limit_h_max 11
_diffrn_reflns_limit_h_min -11
_diffrn_reflns_limit_k_max 14
_diffrn_reflns_limit_k_min -17
_diffrn_reflns_limit_l_max 19
_diffrn_reflns_limit_l_min -19
_diffrn_reflns_number 13595
_diffrn_reflns_point_group_measured_fraction_full 1.000
_diffrn_reflns_point_group_measured_fraction_max 1.000
_diffrn_reflns_theta_full 24.999
_diffrn_reflns_theta_max 24.999
_diffrn_reflns_theta_min 2.132
_diffrn_source 'micro-focus sealed X-ray tube'
_diffrn_source_type 'SuperNova (Mo) X-ray Source'
_exptl_absorpt_coefficient_mu 8.167
_exptl_absorpt_correction_T_max 1.00000
_exptl_absorpt_correction_T_min 0.29478
_exptl_absorpt_correction_type multi-scan
_exptl_absorpt_process_details
;
CrysAlisPro 1.171.38.43f (Rigaku Oxford Diffraction, 2015)
Empirical absorption correction using spherical harmonics,
 implemented in SCALE3 ABSPACK scaling algorithm.
;
_exptl_crystal_colour colourless
_exptl_crystal_colour_primary colourless
_exptl_crystal_density_diffrn 1.933
_exptl_crystal_description needle
_exptl_crystal_F_000 1152
_exptl_crystal_size_max 0.14
_exptl_crystal_size_mid 0.11
_exptl_crystal_size_min 0.09
_refine_diff_density_max 1.112
_refine_diff_density_min -0.806
_refine_diff_density_rms 0.296
_refine_ls_extinction_coef .
_refine_ls_extinction_method none
_refine_ls_goodness_of_fit_ref 1.027
_refine_ls_hydrogen_treatment constr
_refine_ls_matrix_type full
_refine_ls_number_parameters 559
_refine_ls_number_reflns 7291
_refine_ls_number_restraints 533
_refine_ls_restrained_S_all 0.996
_refine_ls_R_factor_all 0.0774
_refine_ls_R_factor_gt 0.0563
_refine_ls_shift/su_max 0.001
_refine_ls_shift/su_mean 0.000
_refine_ls_structure_factor_coef Fsqd
_refine_ls_weighting_details 'w=1/[\s^2^(Fo^2^)+(0.0960P)^2^+16.6046P] where P=(Fo^2^+2Fc^2^)/3'
_refine_ls_weighting_scheme calc
_refine_ls_wR_factor_gt 0.1536
_refine_ls_wR_factor_ref 0.1783
_reflns_Friedel_coverage 0.000
_reflns_Friedel_fraction_full .
_reflns_Friedel_fraction_max .
_reflns_number_gt 5570
_reflns_number_total 7291
_reflns_threshold_expression 'I > 2\s(I)'
_cod_data_source_file suppl_j_ncrs-2022-0378_suppl.cif
_cod_data_source_block 05
_cod_database_code 8107307
_shelx_space_group_comment
;
The symmetry employed for this shelxl refinement is uniquely defined
by the following loop, which should always be used as a source of
symmetry information in preference to the above space-group names.
They are only intended as comments.
;
_reflns_odcompleteness_completeness 99.94
_reflns_odcompleteness_iscentric 1
_reflns_odcompleteness_theta 26.32
_olex2_refinement_description
;
1. Fixed Uiso
 At 1.2 times of:
  All C(H) groups
2. Uiso/Uaniso restraints and constraints
Uanis(C1) \\sim Ueq, Uanis(C2) \\sim Ueq: with sigma of 0.002 and sigma for
terminal atoms of 0.004
3. Rigid body (RIGU) restrains
 Pb1, Pb2, O1, O2, O3, O4, O5, O6, O7, O8, N1, N2, N3, N4, C1, C2, H2, C3, H3,
 C4, H4, C5, C6, C7, C8, H8, C9, H9, C10, H10, C11, H11, C12, H12, C13, C14,
 C15, H15, C16, H16, C17, H17, C18, C19, C20, H20, C21, H21, C22, H22, C23, H23,
  C24, H24, C25, C26, C27, H27, C28, H28, C29, H29, C30, C31, C32, H32, C33,
 H33, C34, H34, C35, H35, C36, H36, C37, C38, H38, C39, H39, C40, H40, C41, C42,
  C43, C44, H44, C45, H45, C46, H46, C47, H47, C48, H48
 with sigma for 1-2 distances of 0.001 and sigma for 1-3 distances of 0.002
4.a Aromatic/amide H refined with riding coordinates:
 C2(H2), C3(H3), C4(H4), C8(H8), C9(H9), C10(H10), C11(H11), C12(H12),
 C15(H15), C16(H16), C17(H17), C20(H20), C21(H21), C22(H22), C23(H23), C24(H24),
  C27(H27), C28(H28), C29(H29), C32(H32), C33(H33), C34(H34), C35(H35),
 C36(H36), C38(H38), C39(H39), C40(H40), C44(H44), C45(H45), C46(H46), C47(H47),
  C48(H48)
;

loop_
_space_group_symop_operation_xyz
'x, y, z'
'-x, -y, -z'

loop_
_atom_site_label
_atom_site_type_symbol
_atom_site_fract_x
_atom_site_fract_y
_atom_site_fract_z
_atom_site_U_iso_or_equiv
_atom_site_adp_type
_atom_site_occupancy
_atom_site_site_symmetry_order
_atom_site_calc_flag
_atom_site_refinement_flags_posn
_atom_site_refinement_flags_adp
_atom_site_refinement_flags_occupancy
_atom_site_disorder_assembly
_atom_site_disorder_group
Pb1 Pb 0.58527(3) 0.73130(2) 0.19173(2) 0.02710(7) Uani 1 1 d . . . . .
Pb2 Pb 0.64948(3) 0.94295(2) -0.09748(2) 0.02269(7) Uani 1 1 d . . . . .
O1 O 0.3359(7) 0.5273(5) 0.3657(5) 0.0720(16) Uani 1 1 d . . . . .
O2 O 0.4072(6) 0.6410(4) 0.2625(3) 0.0376(10) Uani 1 1 d . . . . .
O3 O 0.1470(6) 0.9375(4) 0.2349(3) 0.0511(13) Uani 1 1 d . . . . .
O4 O 0.3688(5) 0.8562(4) 0.1799(3) 0.0305(10) Uani 1 1 d . . . . .
O5 O 0.5303(6) 0.6746(4) 0.0755(3) 0.0409(11) Uani 1 1 d . . . . .
O6 O 0.6073(6) 0.8055(3) 0.0099(3) 0.0324(9) Uani 1 1 d . . . . .
O7 O 0.6180(5) 0.9964(3) 0.0323(3) 0.0267(9) Uani 1 1 d . . . . .
O8 O 0.6667(6) 0.9584(5) 0.1632(3) 0.0487(17) Uani 1 1 d . . . . .
N1 N 0.4558(6) 0.7991(4) 0.3315(4) 0.0291(9) Uani 1 1 d . . . . .
N2 N 0.7003(7) 0.5544(5) 0.2680(3) 0.0347(11) Uani 1 1 d . . . . .
N3 N 0.8865(6) 0.8869(4) -0.0210(4) 0.0311(9) Uani 1 1 d . . . . .
N4 N 0.5872(6) 0.7682(4) -0.1425(3) 0.0258(10) Uani 1 1 d . . . . .
C1 C 0.4998(8) 0.7694(5) 0.4078(4) 0.0271(7) Uani 1 1 d . U . . .
C2 C 0.3978(8) 0.7783(5) 0.4820(5) 0.0339(7) Uani 1 1 d . U . . .
H2 H 0.429946 0.756813 0.534460 0.041 Uiso 1 1 calc R U . . .
C3 C 0.2483(9) 0.8195(6) 0.4761(5) 0.0431(18) Uani 1 1 d . . . . .
H3 H 0.176669 0.824166 0.525735 0.052 Uiso 1 1 calc R U . . .
C4 C 0.2004(10) 0.8543(6) 0.3993(5) 0.0429(17) Uani 1 1 d . . . . .
H4 H 0.099482 0.886397 0.394981 0.051 Uiso 1 1 calc R U . . .
C5 C 0.3086(8) 0.8393(5) 0.3298(4) 0.0327(13) Uani 1 1 d . . . . .
C6 C 0.2692(7) 0.8811(5) 0.2411(4) 0.0240(9) Uani 1 1 d . . . . .
C7 C 0.6648(8) 0.7342(5) 0.4050(4) 0.0262(9) Uani 1 1 d . . . . .
C8 C 0.7219(8) 0.6583(5) 0.4682(4) 0.0348(11) Uani 1 1 d . . . . .
H8 H 0.656012 0.628376 0.512045 0.042 Uiso 1 1 calc R U . . .
C9 C 0.8774(9) 0.6291(6) 0.4639(5) 0.0419(13) Uani 1 1 d . . . . .
H9 H 0.916894 0.578519 0.505540 0.050 Uiso 1 1 calc R U . . .
C10 C 0.9758(10) 0.6718(6) 0.4005(5) 0.0489(12) Uani 1 1 d . . . . .
H10 H 1.080869 0.650547 0.400045 0.059 Uiso 1 1 calc R U . . .
C11 C 0.9235(9) 0.7449(6) 0.3380(5) 0.0445(13) Uani 1 1 d . . . . .
H11 H 0.991736 0.772674 0.294066 0.053 Uiso 1 1 calc R U . . .
C12 C 0.7681(8) 0.7772(5) 0.3405(5) 0.0356(13) Uani 1 1 d . . . . .
H12 H 0.731045 0.828538 0.298619 0.043 Uiso 1 1 calc R U . . .
C13 C 0.7056(8) 0.9596(5) 0.0861(4) 0.0286(12) Uani 1 1 d . . . . .
C14 C 0.8651(7) 0.9089(4) 0.0540(4) 0.0236(8) Uani 1 1 d . . . . .
C15 C 0.9783(8) 0.8968(5) 0.0981(4) 0.0299(12) Uani 1 1 d . . . . .
H15 H 0.956555 0.911100 0.152307 0.036 Uiso 1 1 calc R U . . .
C16 C 1.1274(8) 0.8627(5) 0.0606(4) 0.0310(11) Uani 1 1 d . . . . .
H16 H 1.208447 0.852855 0.089268 0.037 Uiso 1 1 calc R U . . .
C17 C 1.1535(8) 0.8436(6) -0.0201(4) 0.0354(11) Uani 1 1 d . . . . .
H17 H 1.253110 0.823518 -0.047883 0.042 Uiso 1 1 calc R U . . .
C18 C 1.0308(7) 0.8545(5) -0.0592(4) 0.0274(8) Uani 1 1 d . . . . .
C19 C 1.0542(8) 0.8247(5) -0.1417(4) 0.0304(6) Uani 1 1 d . . . . .
C20 C 1.1956(12) 0.8190(8) -0.2813(6) 0.0745(9) Uani 1 1 d . . . . .
H20 H 1.271840 0.836838 -0.325755 0.089 Uiso 1 1 calc R U . . .
C21 C 1.1692(10) 0.8517(7) -0.2070(5) 0.0558(11) Uani 1 1 d . . . . .
H21 H 1.227984 0.891936 -0.200099 0.067 Uiso 1 1 calc R U . . .
C22 C 1.1058(11) 0.7581(7) -0.2892(6) 0.0674(10) Uani 1 1 d . . . . .
H22 H 1.124241 0.734397 -0.339255 0.081 Uiso 1 1 calc R U . . .
C23 C 0.9962(10) 0.7338(6) -0.2277(5) 0.0478(10) Uani 1 1 d . . . . .
H23 H 0.937364 0.693820 -0.234942 0.057 Uiso 1 1 calc R U . . .
C24 C 0.9675(8) 0.7665(5) -0.1535(4) 0.0306(7) Uani 1 1 d . . . . .
H24 H 0.888775 0.749173 -0.110556 0.037 Uiso 1 1 calc R U . . .
C25 C 0.5657(7) 0.7299(5) 0.0094(4) 0.0242(7) Uani 1 1 d . . . . .
C26 C 0.5594(8) 0.7032(5) -0.0710(4) 0.0264(8) Uani 1 1 d . . . . .
C27 C 0.5299(9) 0.6182(5) -0.0714(5) 0.0382(9) Uani 1 1 d . . . . .
H27 H 0.509966 0.575563 -0.020055 0.046 Uiso 1 1 calc R U . . .
C28 C 0.5282(11) 0.5927(6) -0.1442(5) 0.0538(15) Uani 1 1 d . . . . .
H28 H 0.505782 0.533388 -0.143829 0.065 Uiso 1 1 calc R U . . .
C29 C 0.5590(10) 0.6534(6) -0.2162(5) 0.0450(11) Uani 1 1 d . . . . .
H29 H 0.561521 0.636160 -0.267569 0.054 Uiso 1 1 calc R U . . .
C30 C 0.5879(9) 0.7438(5) -0.2159(4) 0.0332(9) Uani 1 1 d . . . . .
C31 C 0.6177(9) 0.8145(5) -0.2951(4) 0.0353(12) Uani 1 1 d . . . . .
C32 C 0.7132(10) 0.7835(6) -0.3661(5) 0.0443(16) Uani 1 1 d . . . . .
H32 H 0.761202 0.717588 -0.362019 0.053 Uiso 1 1 calc R U . . .
C33 C 0.7393(11) 0.8451(6) -0.4410(5) 0.0557(19) Uani 1 1 d . . . . .
H33 H 0.804175 0.821904 -0.487515 0.067 Uiso 1 1 calc R U . . .
C34 C 0.6714(11) 0.9388(6) -0.4474(5) 0.0562(16) Uani 1 1 d . . . . .
H34 H 0.688965 0.982502 -0.498383 0.067 Uiso 1 1 calc R U . . .
C35 C 0.5736(11) 0.9714(6) -0.3772(5) 0.0539(18) Uani 1 1 d . . . . .
H35 H 0.520835 1.036450 -0.382682 0.065 Uiso 1 1 calc R U . . .
C36 C 0.5539(9) 0.9113(5) -0.3025(5) 0.0404(16) Uani 1 1 d . . . . .
H36 H 0.496043 0.935879 -0.255065 0.049 Uiso 1 1 calc R U . . .
C37 C 0.8497(8) 0.5222(5) 0.2733(4) 0.0329(12) Uani 1 1 d . . . . .
C38 C 0.8934(9) 0.4644(5) 0.3472(5) 0.0375(12) Uani 1 1 d . . . . .
H38 H 0.996600 0.446049 0.352142 0.045 Uiso 1 1 calc R U . . .
C39 C 0.7858(9) 0.4332(6) 0.4139(5) 0.0424(14) Uani 1 1 d . . . . .
H39 H 0.815169 0.391972 0.463219 0.051 Uiso 1 1 calc R U . . .
C40 C 0.6347(9) 0.4646(6) 0.4058(5) 0.0427(14) Uani 1 1 d . . . . .
H40 H 0.559119 0.445246 0.450003 0.051 Uiso 1 1 calc R U . . .
C41 C 0.5960(8) 0.5237(5) 0.3337(4) 0.0316(11) Uani 1 1 d . . . . .
C42 C 0.4342(8) 0.5662(5) 0.3217(5) 0.0350(9) Uani 1 1 d . . . . .
C43 C 0.9561(9) 0.5539(6) 0.1980(5) 0.0396(10) Uani 1 1 d . . . . .
C44 C 0.9183(10) 0.5616(6) 0.1208(5) 0.0455(14) Uani 1 1 d . . . . .
H44 H 0.826789 0.547093 0.118136 0.055 Uiso 1 1 calc R U . . .
C45 C 1.0149(10) 0.5910(6) 0.0457(6) 0.0513(11) Uani 1 1 d . . . . .
H45 H 0.991925 0.595307 -0.007612 0.062 Uiso 1 1 calc R U . . .
C46 C 1.1495(11) 0.6136(7) 0.0556(7) 0.0614(11) Uani 1 1 d . . . . .
H46 H 1.215949 0.634266 0.006890 0.074 Uiso 1 1 calc R U . . .
C47 C 1.1856(11) 0.6071(7) 0.1285(7) 0.0665(16) Uani 1 1 d . . . . .
H47 H 1.273283 0.626164 0.131376 0.080 Uiso 1 1 calc R U . . .
C48 C 1.0921(9) 0.5713(6) 0.2036(6) 0.0531(12) Uani 1 1 d . . . . .
H48 H 1.122621 0.559751 0.256104 0.064 Uiso 1 1 calc R U . . .

loop_
_atom_site_aniso_label
_atom_site_aniso_U_11
_atom_site_aniso_U_22
_atom_site_aniso_U_33
_atom_site_aniso_U_23
_atom_site_aniso_U_13
_atom_site_aniso_U_12
Pb1 0.02880(13) 0.02780(12) 0.02383(12) 0.00044(10) -0.00708(10) -0.00754(10)
Pb2 0.02499(12) 0.02541(12) 0.01683(11) -0.00248(9) -0.00353(9) -0.00563(9)
O1 0.0428(13) 0.067(2) 0.086(3) 0.0197(18) 0.0001(15) -0.0189(11)
O2 0.033(2) 0.0419(15) 0.0381(16) -0.0026(10) -0.0061(14) -0.0122(14)
O3 0.0395(12) 0.060(2) 0.050(3) -0.014(2) -0.0180(14) 0.0070(12)
O4 0.0297(17) 0.0364(19) 0.0205(11) 0.0052(12) -0.0083(10) -0.0050(14)
O5 0.054(2) 0.0445(16) 0.0256(12) 0.0033(10) -0.0068(12) -0.0227(14)
O6 0.0443(16) 0.0334(8) 0.0210(19) -0.0023(10) -0.0026(13) -0.0163(7)
O7 0.0222(12) 0.035(2) 0.0209(11) -0.0063(13) -0.0050(7) -0.0017(14)
O8 0.041(3) 0.071(4) 0.0220(8) -0.0096(13) -0.0075(12) 0.010(3)
N1 0.0333(9) 0.028(2) 0.0258(9) 0.0041(14) -0.0078(8) -0.0121(12)
N2 0.0342(8) 0.043(3) 0.0231(16) -0.0069(15) -0.0067(9) -0.0010(12)
N3 0.0215(11) 0.039(2) 0.0365(9) -0.0181(9) -0.0086(9) 0.0001(12)
N4 0.026(2) 0.0284(14) 0.0238(8) -0.0080(7) 0.0004(9) -0.0081(13)
C1 0.0303(8) 0.0251(13) 0.0262(7) -0.0020(9) -0.0068(6) -0.0077(8)
C2 0.0353(8) 0.0337(13) 0.0309(9) -0.0041(9) -0.0035(7) -0.0085(9)
C3 0.0355(10) 0.056(4) 0.0275(11) 0.001(2) -0.0011(9) -0.0056(17)
C4 0.0419(18) 0.049(4) 0.0285(9) -0.0017(16) -0.0043(8) -0.002(2)
C5 0.0337(10) 0.038(3) 0.0267(9) -0.0039(15) -0.0078(8) -0.0096(13)
C6 0.0252(11) 0.0239(19) 0.0255(9) 0.0026(11) -0.0045(8) -0.0163(10)
C7 0.0330(9) 0.0211(18) 0.0285(15) -0.0038(11) -0.0121(9) -0.0078(10)
C8 0.0486(10) 0.024(2) 0.0376(18) 0.0002(12) -0.0236(12) -0.0099(13)
C9 0.0481(9) 0.041(3) 0.039(2) -0.0037(16) -0.0236(12) -0.0053(12)
C10 0.0506(17) 0.053(2) 0.0443(17) -0.0044(12) -0.0194(11) -0.0090(13)
C11 0.0371(10) 0.055(3) 0.0408(19) -0.0032(14) -0.0115(13) -0.0099(15)
C12 0.0370(9) 0.037(3) 0.035(2) 0.0002(15) -0.0117(11) -0.0135(12)
C13 0.0246(10) 0.038(3) 0.0209(8) -0.0052(11) -0.0061(7) -0.0020(12)
C14 0.0243(9) 0.0190(19) 0.0292(8) -0.0058(8) -0.0048(6) -0.0069(10)
C15 0.0258(9) 0.037(3) 0.0291(14) -0.0068(15) -0.0053(7) -0.0102(11)
C16 0.0261(12) 0.039(3) 0.0241(9) 0.0022(11) -0.0057(10) -0.0072(15)
C17 0.0225(11) 0.052(3) 0.0275(9) -0.0044(10) -0.0079(7) -0.0011(14)
C18 0.0226(9) 0.028(2) 0.0293(9) -0.0079(9) -0.0082(7) 0.0031(10)
C19 0.0246(12) 0.0362(12) 0.0302(9) -0.0120(7) -0.0030(8) -0.0028(7)
C20 0.0862(17) 0.1131(15) 0.0407(11) -0.0368(10) 0.0241(14) -0.0598(9)
C21 0.0499(18) 0.089(2) 0.0394(11) -0.0287(9) 0.0117(11) -0.0361(15)
C22 0.0773(14) 0.0932(16) 0.045(2) -0.0343(13) 0.0126(11) -0.0418(9)
C23 0.0563(18) 0.058(2) 0.0361(10) -0.0217(9) -0.0017(11) -0.0194(15)
C24 0.0281(14) 0.0347(12) 0.0292(10) -0.0091(8) -0.0069(10) -0.0030(8)
C25 0.0198(16) 0.0258(8) 0.0235(8) -0.0032(6) -0.0016(9) -0.0022(7)
C26 0.025(2) 0.0272(8) 0.0256(8) -0.0059(6) 0.0006(9) -0.0062(8)
C27 0.055(2) 0.0295(9) 0.0331(10) -0.0028(8) -0.0071(11) -0.0169(9)
C28 0.096(4) 0.0309(17) 0.0399(9) -0.0061(8) -0.0190(11) -0.0175(16)
C29 0.072(3) 0.0320(9) 0.0370(15) -0.0072(9) -0.0212(15) -0.0114(10)
C30 0.041(2) 0.0306(9) 0.0287(8) -0.0128(7) -0.0062(10) -0.0025(9)
C31 0.050(3) 0.0353(10) 0.0276(11) -0.0133(9) -0.0101(12) -0.0117(12)
C32 0.065(4) 0.039(2) 0.0288(11) -0.0114(10) -0.0040(13) -0.0090(19)
C33 0.087(5) 0.0513(12) 0.0305(16) -0.0068(12) -0.0065(19) -0.0220(15)
C34 0.090(4) 0.0510(12) 0.0318(15) -0.0060(13) -0.0160(16) -0.0206(15)
C35 0.087(4) 0.047(2) 0.0322(12) -0.0054(10) -0.0179(13) -0.019(2)
C36 0.060(4) 0.0358(10) 0.0298(14) -0.0120(11) -0.0124(17) -0.0086(14)
C37 0.0353(9) 0.030(3) 0.0316(11) -0.0039(12) -0.0107(8) -0.0019(12)
C38 0.0503(16) 0.027(3) 0.0348(12) -0.0019(12) -0.0179(9) -0.0033(16)
C39 0.0572(10) 0.041(3) 0.0317(19) -0.0052(17) -0.0156(10) -0.0101(14)
C40 0.0558(10) 0.047(3) 0.0269(13) -0.0085(14) -0.0122(10) -0.0090(16)
C41 0.0386(9) 0.037(2) 0.0220(12) -0.0143(11) -0.0045(8) -0.0062(12)
C42 0.0365(9) 0.0374(15) 0.0315(17) -0.0079(10) -0.0034(10) -0.0099(9)
C43 0.0350(9) 0.030(2) 0.0416(9) 0.0007(12) -0.0041(7) 0.0036(9)
C44 0.0435(18) 0.045(4) 0.0373(9) 0.0075(14) -0.0024(8) -0.0099(18)
C45 0.0593(11) 0.034(3) 0.0456(16) 0.0053(16) 0.0102(10) -0.0130(10)
C46 0.0526(11) 0.043(3) 0.0755(10) -0.0087(16) 0.0104(9) -0.0083(11)
C47 0.0434(19) 0.064(4) 0.0786(10) -0.0144(14) 0.0099(9) -0.0061(18)
C48 0.0348(10) 0.057(3) 0.0633(17) -0.0201(16) 0.0004(10) -0.0021(10)

loop_
_atom_type_symbol
_atom_type_description
_atom_type_scat_dispersion_real
_atom_type_scat_dispersion_imag
_atom_type_scat_source
C C 0.0033 0.0016 'International Tables Vol C Tables 4.2.6.8 and 6.1.1.4'
H H 0.0000 0.0000 'International Tables Vol C Tables 4.2.6.8 and 6.1.1.4'
N N 0.0061 0.0033 'International Tables Vol C Tables 4.2.6.8 and 6.1.1.4'
O O 0.0106 0.0060 'International Tables Vol C Tables 4.2.6.8 and 6.1.1.4'
Pb Pb -3.3944 10.1111 'International Tables Vol C Tables 4.2.6.8 and 6.1.1.4'

loop_
_geom_angle_atom_site_label_1
_geom_angle_atom_site_label_2
_geom_angle_atom_site_label_3
_geom_angle
_geom_angle_site_symmetry_1
_geom_angle_site_symmetry_3
O2 Pb1 O4 82.54(17) . .
O2 Pb1 O5 78.37(18) . .
O2 Pb1 N1 73.35(19) . .
O2 Pb1 N2 65.24(18) . .
O4 Pb1 O5 88.33(18) . .
O4 Pb1 N1 64.86(17) . .
O4 Pb1 N2 146.54(17) . .
O5 Pb1 N1 142.92(18) . .
O5 Pb1 N2 93.51(19) . .
N2 Pb1 N1 95.90(17) . .
O6 Pb2 O7 79.19(15) . 2_675
O6 Pb2 O7 75.28(16) . .
O6 Pb2 N3 73.64(18) . .
O7 Pb2 O7 64.56(19) . 2_675
O7 Pb2 N3 126.15(16) 2_675 .
O7 Pb2 N3 63.99(16) . .
C42 O2 Pb1 123.5(5) . .
C6 O4 Pb1 124.9(4) . .
C25 O5 Pb1 107.8(5) . .
C25 O6 Pb2 132.5(4) . .
Pb2 O7 Pb2 115.44(19) . 2_675
C13 O7 Pb2 124.0(4) . .
C13 O7 Pb2 112.9(4) . 2_675
C1 N1 Pb1 127.7(4) . .
C5 N1 Pb1 110.2(5) . .
C5 N1 C1 117.5(6) . .
C37 N2 Pb1 122.8(5) . .
C37 N2 C41 118.9(6) . .
C41 N2 Pb1 109.7(4) . .
C14 N3 Pb2 116.0(4) . .
C14 N3 C18 118.6(6) . .
C18 N3 Pb2 124.1(5) . .
C30 N4 C26 117.5(6) . .
N1 C1 C2 122.1(6) . .
N1 C1 C7 114.8(6) . .
C2 C1 C7 122.9(7) . .
C1 C2 H2 121.1 . .
C3 C2 C1 117.7(7) . .
C3 C2 H2 121.1 . .
C2 C3 H3 119.1 . .
C2 C3 C4 121.7(7) . .
C4 C3 H3 119.1 . .
C3 C4 H4 121.9 . .
C5 C4 C3 116.1(7) . .
C5 C4 H4 121.9 . .
N1 C5 C4 124.7(7) . .
N1 C5 C6 114.8(6) . .
C4 C5 C6 120.1(6) . .
O3 C6 O4 125.1(6) . .
O3 C6 C5 118.0(6) . .
O4 C6 C5 116.9(5) . .
C8 C7 C1 120.3(6) . .
C8 C7 C12 118.9(6) . .
C12 C7 C1 120.7(6) . .
C7 C8 H8 120.9 . .
C9 C8 C7 118.2(7) . .
C9 C8 H8 120.9 . .
C8 C9 H9 119.1 . .
C10 C9 C8 121.9(7) . .
C10 C9 H9 119.1 . .
C9 C10 H10 119.5 . .
C11 C10 C9 121.1(8) . .
C11 C10 H10 119.5 . .
C10 C11 H11 120.6 . .
C10 C11 C12 118.9(8) . .
C12 C11 H11 120.6 . .
C7 C12 H12 119.5 . .
C11 C12 C7 120.9(7) . .
C11 C12 H12 119.5 . .
O7 C13 C14 116.7(6) . .
O8 C13 O7 124.7(6) . .
O8 C13 C14 118.5(6) . .
N3 C14 C13 115.5(6) . .
N3 C14 C15 124.2(6) . .
C15 C14 C13 120.0(6) . .
C14 C15 H15 120.9 . .
C14 C15 C16 118.2(7) . .
C16 C15 H15 120.9 . .
C15 C16 H16 120.7 . .
C17 C16 C15 118.6(7) . .
C17 C16 H16 120.7 . .
C16 C17 H17 120.4 . .
C18 C17 C16 119.3(6) . .
C18 C17 H17 120.4 . .
N3 C18 C17 120.9(6) . .
N3 C18 C19 118.5(6) . .
C17 C18 C19 120.4(6) . .
C21 C19 C18 120.3(8) . .
C24 C19 C18 120.4(6) . .
C24 C19 C21 119.2(7) . .
C21 C20 H20 120.7 . .
C21 C20 C22 118.6(9) . .
C22 C20 H20 120.7 . .
C19 C21 H21 120.1 . .
C20 C21 C19 119.7(9) . .
C20 C21 H21 120.1 . .
C20 C22 H22 119.3 . .
C23 C22 C20 121.4(9) . .
C23 C22 H22 119.3 . .
C22 C23 H23 119.6 . .
C22 C23 C24 120.7(9) . .
C24 C23 H23 119.6 . .
C19 C24 H24 119.9 . .
C23 C24 C19 120.3(7) . .
C23 C24 H24 119.9 . .
O5 C25 O6 121.0(7) . .
O5 C25 C26 117.3(7) . .
O6 C25 C26 121.6(6) . .
N4 C26 C25 116.6(6) . .
C27 C26 N4 122.3(7) . .
C27 C26 C25 121.1(6) . .
C26 C27 H27 119.4 . .
C26 C27 C28 121.3(7) . .
C28 C27 H27 119.4 . .
C27 C28 H28 120.8 . .
C29 C28 C27 118.4(8) . .
C29 C28 H28 120.8 . .
C28 C29 H29 119.8 . .
C28 C29 C30 120.3(8) . .
C30 C29 H29 119.8 . .
N4 C30 C29 120.1(6) . .
N4 C30 C31 118.2(7) . .
C29 C30 C31 121.6(7) . .
C32 C31 C30 120.5(6) . .
C36 C31 C30 122.3(6) . .
C36 C31 C32 117.1(7) . .
C31 C32 H32 118.7 . .
C33 C32 C31 122.6(7) . .
C33 C32 H32 118.7 . .
C32 C33 H33 120.4 . .
C34 C33 C32 119.1(8) . .
C34 C33 H33 120.4 . .
C33 C34 H34 120.3 . .
C33 C34 C35 119.3(8) . .
C35 C34 H34 120.3 . .
C34 C35 H35 119.4 . .
C36 C35 C34 121.3(8) . .
C36 C35 H35 119.4 . .
C31 C36 H36 119.8 . .
C35 C36 C31 120.3(7) . .
C35 C36 H36 119.8 . .
N2 C37 C38 119.9(7) . .
N2 C37 C43 115.8(6) . .
C38 C37 C43 124.3(7) . .
C37 C38 H38 119.7 . .
C37 C38 C39 120.6(8) . .
C39 C38 H38 119.7 . .
C38 C39 H39 120.9 . .
C40 C39 C38 118.2(7) . .
C40 C39 H39 120.9 . .
C39 C40 H40 120.2 . .
C41 C40 C39 119.5(7) . .
C41 C40 H40 120.2 . .
N2 C41 C42 114.2(6) . .
C40 C41 N2 122.8(7) . .
C40 C41 C42 122.9(7) . .
O1 C42 O2 123.0(7) . .
O1 C42 C41 118.9(7) . .
O2 C42 C41 118.1(6) . .
C44 C43 C37 117.6(8) . .
C44 C43 C48 120.6(8) . .
C48 C43 C37 121.7(8) . .
C43 C44 H44 119.5 . .
C43 C44 C45 121.0(9) . .
C45 C44 H44 119.5 . .
C44 C45 H45 122.1 . .
C44 C45 C46 115.8(9) . .
C46 C45 H45 122.1 . .
C45 C46 H46 118.2 . .
C47 C46 C45 123.6(9) . .
C47 C46 H46 118.2 . .
C46 C47 H47 120.0 . .
C46 C47 C48 119.9(11) . .
C48 C47 H47 120.0 . .
C43 C48 C47 118.7(9) . .
C43 C48 H48 120.6 . .
C47 C48 H48 120.6 . .

loop_
_geom_bond_atom_site_label_1
_geom_bond_atom_site_label_2
_geom_bond_distance
_geom_bond_site_symmetry_2
Pb1 O2 2.319(5) .
Pb1 O4 2.338(4) .
Pb1 O5 2.471(6) .
Pb1 N1 2.655(6) .
Pb1 N2 2.645(6) .
Pb2 O6 2.396(4) .
Pb2 O7 2.399(5) .
Pb2 O7 2.491(4) 2_675
Pb2 N3 2.629(6) .
O1 C42 1.209(10) .
O2 C42 1.294(8) .
O3 C6 1.221(8) .
O4 C6 1.265(8) .
O5 C25 1.232(8) .
O6 C25 1.263(9) .
O7 C13 1.269(8) .
O8 C13 1.248(8) .
N1 C1 1.354(9) .
N1 C5 1.340(9) .
N2 C37 1.356(10) .
N2 C41 1.358(9) .
N3 C14 1.321(9) .
N3 C18 1.359(8) .
N4 C26 1.353(8) .
N4 C30 1.348(10) .
C1 C2 1.386(10) .
C1 C7 1.474(10) .
C2 H2 0.9400 .
C2 C3 1.373(11) .
C3 H3 0.9400 .
C3 C4 1.382(11) .
C4 H4 0.9400 .
C4 C5 1.370(10) .
C5 C6 1.539(10) .
C7 C8 1.411(9) .
C7 C12 1.413(10) .
C8 H8 0.9400 .
C8 C9 1.381(11) .
C9 H9 0.9400 .
C9 C10 1.373(11) .
C10 H10 0.9400 .
C10 C11 1.368(11) .
C11 H11 0.9400 .
C11 C12 1.387(11) .
C12 H12 0.9400 .
C13 C14 1.510(9) .
C14 C15 1.361(10) .
C15 H15 0.9400 .
C15 C16 1.396(9) .
C16 H16 0.9400 .
C16 C17 1.390(11) .
C17 H17 0.9400 .
C17 C18 1.388(11) .
C18 C19 1.488(10) .
C19 C21 1.403(10) .
C19 C24 1.385(11) .
C20 H20 0.9400 .
C20 C21 1.378(13) .
C20 C22 1.413(16) .
C21 H21 0.9400 .
C22 H22 0.9400 .
C22 C23 1.325(12) .
C23 H23 0.9400 .
C23 C24 1.374(11) .
C24 H24 0.9400 .
C25 C26 1.497(10) .
C26 C27 1.340(11) .
C27 H27 0.9400 .
C27 C28 1.353(12) .
C28 H28 0.9400 .
C28 C29 1.331(11) .
C29 H29 0.9400 .
C29 C30 1.416(12) .
C30 C31 1.486(10) .
C31 C32 1.400(10) .
C31 C36 1.367(10) .
C32 H32 0.9400 .
C32 C33 1.363(11) .
C33 H33 0.9400 .
C33 C34 1.336(12) .
C34 H34 0.9400 .
C34 C35 1.406(12) .
C35 H35 0.9400 .
C35 C36 1.343(11) .
C36 H36 0.9400 .
C37 C38 1.389(10) .
C37 C43 1.471(10) .
C38 H38 0.9400 .
C38 C39 1.390(11) .
C39 H39 0.9400 .
C39 C40 1.382(12) .
C40 H40 0.9400 .
C40 C41 1.357(10) .
C41 C42 1.503(10) .
C43 C44 1.374(13) .
C43 C48 1.378(13) .
C44 H44 0.9400 .
C44 C45 1.411(11) .
C45 H45 0.9400 .
C45 C46 1.424(15) .
C46 H46 0.9400 .
C46 C47 1.303(16) .
C47 H47 0.9400 .
C47 C48 1.423(13) .
C48 H48 0.9400 .

loop_
_geom_torsion_atom_site_label_1
_geom_torsion_atom_site_label_2
_geom_torsion_atom_site_label_3
_geom_torsion_atom_site_label_4
_geom_torsion
_geom_torsion_site_symmetry_1
_geom_torsion_site_symmetry_2
_geom_torsion_site_symmetry_3
_geom_torsion_site_symmetry_4
Pb1 O2 C42 O1 169.9(7) . . . .
Pb1 O2 C42 C41 -12.6(9) . . . .
Pb1 O4 C6 O3 -170.1(6) . . . .
Pb1 O4 C6 C5 12.1(9) . . . .
Pb1 O5 C25 O6 -6.2(7) . . . .
Pb1 O5 C25 C26 173.0(4) . . . .
Pb1 N1 C1 C2 -152.4(6) . . . .
Pb1 N1 C1 C7 32.0(9) . . . .
Pb1 N1 C5 C4 159.3(7) . . . .
Pb1 N1 C5 C6 -28.4(7) . . . .
Pb1 N2 C37 C38 140.1(6) . . . .
Pb1 N2 C37 C43 -39.0(9) . . . .
Pb1 N2 C41 C40 -146.4(7) . . . .
Pb1 N2 C41 C42 29.6(8) . . . .
Pb2 O6 C25 O5 -169.4(4) . . . .
Pb2 O6 C25 C26 11.4(9) . . . .
Pb2 O7 C13 O8 -4.2(10) 2_675 . . .
Pb2 O7 C13 O8 -152.1(6) . . . .
Pb2 O7 C13 C14 24.1(9) . . . .
Pb2 O7 C13 C14 172.0(5) 2_675 . . .
Pb2 N3 C14 C13 2.3(7) . . . .
Pb2 N3 C14 C15 -171.3(5) . . . .
Pb2 N3 C18 C17 167.6(5) . . . .
Pb2 N3 C18 C19 -16.3(9) . . . .
O5 C25 C26 N4 175.1(6) . . . .
O5 C25 C26 C27 -5.9(10) . . . .
O6 C25 C26 N4 -5.7(9) . . . .
O6 C25 C26 C27 173.3(7) . . . .
O7 C13 C14 N3 -16.2(9) . . . .
O7 C13 C14 C15 157.8(7) . . . .
O8 C13 C14 N3 160.3(7) . . . .
O8 C13 C14 C15 -25.8(10) . . . .
N1 C1 C2 C3 -0.5(12) . . . .
N1 C1 C7 C8 -146.1(7) . . . .
N1 C1 C7 C12 35.5(10) . . . .
N1 C5 C6 O3 -163.4(7) . . . .
N1 C5 C6 O4 14.6(10) . . . .
N2 C37 C38 C39 4.6(12) . . . .
N2 C37 C43 C44 -36.2(11) . . . .
N2 C37 C43 C48 146.6(8) . . . .
N2 C41 C42 O1 162.6(8) . . . .
N2 C41 C42 O2 -15.1(10) . . . .
N3 C14 C15 C16 2.7(11) . . . .
N3 C18 C19 C21 137.3(7) . . . .
N3 C18 C19 C24 -45.7(9) . . . .
N4 C26 C27 C28 0.8(12) . . . .
N4 C30 C31 C32 137.7(8) . . . .
N4 C30 C31 C36 -42.8(11) . . . .
C1 N1 C5 C4 1.6(12) . . . .
C1 N1 C5 C6 173.8(6) . . . .
C1 C2 C3 C4 -2.2(13) . . . .
C1 C7 C8 C9 -178.7(7) . . . .
C1 C7 C12 C11 179.5(8) . . . .
C2 C1 C7 C8 38.4(11) . . . .
C2 C1 C7 C12 -140.0(8) . . . .
C2 C3 C4 C5 4.3(14) . . . .
C3 C4 C5 N1 -4.1(13) . . . .
C3 C4 C5 C6 -176.0(8) . . . .
C4 C5 C6 O3 9.3(11) . . . .
C4 C5 C6 O4 -172.8(8) . . . .
C5 N1 C1 C2 0.9(11) . . . .
C5 N1 C1 C7 -174.7(6) . . . .
C7 C1 C2 C3 174.7(7) . . . .
C7 C8 C9 C10 0.1(13) . . . .
C8 C7 C12 C11 1.0(12) . . . .
C8 C9 C10 C11 -0.8(14) . . . .
C9 C10 C11 C12 1.6(14) . . . .
C10 C11 C12 C7 -1.7(13) . . . .
C12 C7 C8 C9 -0.2(11) . . . .
C13 C14 C15 C16 -170.7(6) . . . .
C14 N3 C18 C17 0.7(10) . . . .
C14 N3 C18 C19 176.8(6) . . . .
C14 C15 C16 C17 0.6(11) . . . .
C15 C16 C17 C18 -3.1(11) . . . .
C16 C17 C18 N3 2.4(11) . . . .
C16 C17 C18 C19 -173.6(7) . . . .
C17 C18 C19 C21 -46.6(10) . . . .
C17 C18 C19 C24 130.4(8) . . . .
C18 N3 C14 C13 170.3(6) . . . .
C18 N3 C14 C15 -3.4(10) . . . .
C18 C19 C21 C20 176.2(8) . . . .
C18 C19 C24 C23 -175.6(6) . . . .
C20 C22 C23 C24 -0.7(14) . . . .
C21 C19 C24 C23 1.4(11) . . . .
C21 C20 C22 C23 1.2(15) . . . .
C22 C20 C21 C19 -0.4(14) . . . .
C22 C23 C24 C19 -0.6(12) . . . .
C24 C19 C21 C20 -0.8(12) . . . .
C25 C26 C27 C28 -178.2(7) . . . .
C26 N4 C30 C29 0.5(10) . . . .
C26 N4 C30 C31 179.8(6) . . . .
C26 C27 C28 C29 1.0(13) . . . .
C27 C28 C29 C30 -2.0(13) . . . .
C28 C29 C30 N4 1.3(12) . . . .
C28 C29 C30 C31 -178.0(8) . . . .
C29 C30 C31 C32 -43.0(12) . . . .
C29 C30 C31 C36 136.6(9) . . . .
C30 N4 C26 C25 177.5(6) . . . .
C30 N4 C26 C27 -1.5(10) . . . .
C30 C31 C32 C33 177.4(9) . . . .
C30 C31 C36 C35 -174.3(9) . . . .
C31 C32 C33 C34 -0.1(16) . . . .
C32 C31 C36 C35 5.3(13) . . . .
C32 C33 C34 C35 -0.7(16) . . . .
C33 C34 C35 C36 4.0(16) . . . .
C34 C35 C36 C31 -6.4(15) . . . .
C36 C31 C32 C33 -2.2(14) . . . .
C37 N2 C41 C40 2.4(12) . . . .
C37 N2 C41 C42 178.4(7) . . . .
C37 C38 C39 C40 -2.5(12) . . . .
C37 C43 C44 C45 -179.6(7) . . . .
C37 C43 C48 C47 -176.4(8) . . . .
C38 C37 C43 C44 144.7(8) . . . .
C38 C37 C43 C48 -32.5(12) . . . .
C38 C39 C40 C41 0.5(12) . . . .
C39 C40 C41 N2 -0.4(13) . . . .
C39 C40 C41 C42 -176.0(8) . . . .
C40 C41 C42 O1 -21.5(12) . . . .
C40 C41 C42 O2 160.9(8) . . . .
C41 N2 C37 C38 -4.4(11) . . . .
C41 N2 C37 C43 176.5(7) . . . .
C43 C37 C38 C39 -176.4(8) . . . .
C43 C44 C45 C46 -1.4(12) . . . .
C44 C43 C48 C47 6.5(13) . . . .
C44 C45 C46 C47 0.9(13) . . . .
C45 C46 C47 C48 3.3(15) . . . .
C46 C47 C48 C43 -6.9(14) . . . .
C48 C43 C44 C45 -2.4(13) . . . .
